data_7211301
loop_
_publ_author_name
'Matos, Cati\'ucia R M O'
'Miranda, Fabio S.'
'Carneiro, Jos\'e W de M'
'Pinheiro, Carlos B.'
'Ronconi, C\'elia M'

_publ_section_title
;
 The effect of the molecular structures of dicyanomethylene compounds on
 their supramolecular assembly, photophysical and electrochemical
 properties.
;
_journal_issue 31
_journal_name_full 'Physical chemistry chemical physics : PCCP'
_journal_page_first 13013
_journal_page_last 13023
_journal_paper_doi 10.1039/c3cp51957k
_journal_volume 15
_journal_year 2013
_chemical_formula_moiety 'C24 H18 N4 O3'
_chemical_formula_sum 'C24 H18 N4 O3'
_chemical_formula_weight 410.42
_space_group_IT_number 13
_symmetry_cell_setting monoclinic
_symmetry_space_group_name_Hall '-P 2yc'
_symmetry_space_group_name_H-M 'P 1 2/c 1'
_atom_sites_solution_hydrogens geom
_atom_sites_solution_primary direct
_atom_sites_solution_secondary difmap
_audit_creation_date 2012-10-24T21:16:30-00:00
_audit_creation_method 'WinGX routine CIF_UPDATE'
_cell_angle_alpha 90.000
_cell_angle_beta 110.163(3)
_cell_angle_gamma 90.000
_cell_formula_units_Z 4
_cell_length_a 27.6303(10)
_cell_length_b 4.10757(17)
_cell_length_c 19.1097(6)
_cell_measurement_reflns_used 12217
_cell_measurement_temperature 120(2)
_cell_measurement_theta_max 66.5071
_cell_measurement_theta_min 2.461
_cell_volume 2035.91(13)
_diffrn_ambient_temperature 123(2)
_diffrn_detector_area_resol_mean 10.4186
_diffrn_measured_fraction_theta_full 0.995
_diffrn_measured_fraction_theta_max 0.995
_diffrn_measurement_device_type 'Xcalibur, Atlas, Gemini ultra'
_diffrn_measurement_method '\w scans'
_diffrn_orient_matrix_UB_11 0.0382602
_diffrn_orient_matrix_UB_12 -0.0909093
_diffrn_orient_matrix_UB_13 -0.0394229
_diffrn_orient_matrix_UB_21 -0.0097513
_diffrn_orient_matrix_UB_22 -0.3638661
_diffrn_orient_matrix_UB_23 0.0094983
_diffrn_orient_matrix_UB_31 -0.0443734
_diffrn_orient_matrix_UB_32 0.0016268
_diffrn_orient_matrix_UB_33 -0.0757033
_diffrn_radiation_monochromator mirror
_diffrn_radiation_source 'Enhance Ultra (Cu) X-ray Source'
_diffrn_radiation_type CuK\a
_diffrn_radiation_wavelength 1.54184
_diffrn_reflns_av_R_equivalents 0.0336
_diffrn_reflns_av_unetI/netI 0.0185
_diffrn_reflns_limit_h_max 31
_diffrn_reflns_limit_h_min -32
_diffrn_reflns_limit_k_max 4
_diffrn_reflns_limit_k_min -4
_diffrn_reflns_limit_l_max 22
_diffrn_reflns_limit_l_min -22
_diffrn_reflns_number 22251
_diffrn_reflns_theta_full 66.61
_diffrn_reflns_theta_max 66.61
_diffrn_reflns_theta_min 2.46
_exptl_absorpt_coefficient_mu 0.741
_exptl_absorpt_correction_T_max 1
_exptl_absorpt_correction_T_min 0.89924
_exptl_absorpt_correction_type multi-scan
_exptl_absorpt_process_details
;
CrysAlisPro, Agilent Technologies,
Version 1.171.35.21 (release 20-01-2012 CrysAlis171 .NET)
(compiled Jan 23 2012,18:06:46)
Empirical absorption correction using spherical harmonics,
implemented in SCALE3 ABSPACK scaling algorithm.
;
_exptl_crystal_colour yellow
_exptl_crystal_density_diffrn 1.339
_exptl_crystal_density_method 'not measured'
_exptl_crystal_description primatic
_exptl_crystal_F_000 856
_exptl_crystal_size_max 0.2820
_exptl_crystal_size_mid 0.1998
_exptl_crystal_size_min 0.0706
_refine_diff_density_max 0.445
_refine_diff_density_min -0.201
_refine_diff_density_rms 0.054
_refine_ls_extinction_method none
_refine_ls_goodness_of_fit_ref 1.081
_refine_ls_hydrogen_treatment constr
_refine_ls_matrix_type full
_refine_ls_number_parameters 282
_refine_ls_number_reflns 3559
_refine_ls_number_restraints 0
_refine_ls_restrained_S_all 1.081
_refine_ls_R_factor_all 0.0441
_refine_ls_R_factor_gt 0.0434
_refine_ls_shift/su_max 0
_refine_ls_shift/su_mean 0
_refine_ls_structure_factor_coef Fsqd
_refine_ls_weighting_details 'calc w=1/[\s^2^(Fo^2^)+(0.0803P)^2^+0.3677P] where P=(Fo^2^+2Fc^2^)/3'
_refine_ls_weighting_scheme calc
_refine_ls_wR_factor_gt 0.1129
_refine_ls_wR_factor_ref 0.1143
_reflns_number_gt 3486
_reflns_number_total 3559
_reflns_threshold_expression >2sigma(I)
_cod_data_source_file c3cp51957k.txt
_cod_data_source_block dcyme5
_cod_original_sg_symbol_H-M 'P 2/c'
_cod_database_code 7211301

loop_
_symmetry_equiv_pos_as_xyz
'x, y, z'
'-x, y, -z+1/2'
'-x, -y, -z'
'x, -y, z-1/2'

loop_
_atom_site_label
_atom_site_type_symbol
_atom_site_fract_x
_atom_site_fract_y
_atom_site_fract_z
_atom_site_U_iso_or_equiv
_atom_site_adp_type
_atom_site_occupancy
_atom_site_symmetry_multiplicity
_atom_site_calc_flag
_atom_site_refinement_flags
O1 O 0.40185(5) 0.0880(3) 0.63054(7) 0.0297(3) Uani 1 1 d .
O4 O 0 0.5893(4) 0.25 0.0259(4) Uani 1 2 d S
O2 O 0.09812(4) 0.4634(4) 0.23024(7) 0.0267(3) Uani 1 1 d .
O3 O 0.5 -0.0320(5) 0.75 0.0270(4) Uani 1 2 d S
C17 C 0.14485(6) 0.1903(4) 0.16654(10) 0.0246(4) Uani 1 1 d .
C10 C 0.35866(7) 0.2534(5) 0.59103(11) 0.0264(4) Uani 1 1 d .
C6 C 0.31221(7) 0.5337(5) 0.47571(12) 0.0295(4) Uani 1 1 d .
H6 H 0.3102 0.609 0.4278 0.035 Uiso 1 1 calc R
C12 C 0.45557(7) -0.2354(5) 0.72916(10) 0.0304(4) Uani 1 1 d .
H12A H 0.4559 -0.3696 0.7723 0.037 Uiso 1 1 calc R
H12B H 0.4562 -0.3838 0.6887 0.037 Uiso 1 1 calc R
C23 C 0.09306(7) 0.5930(4) 0.29684(11) 0.0268(4) Uani 1 1 d .
H23A H 0.1232 0.7309 0.3234 0.032 Uiso 1 1 calc R
H23B H 0.091 0.4143 0.3304 0.032 Uiso 1 1 calc R
C13 C 0.12789(7) 0.0073(6) -0.00078(12) 0.0339(5) Uani 1 1 d .
C5 C 0.35634(7) 0.3655(5) 0.52004(10) 0.0265(4) Uani 1 1 d .
C11 C 0.40747(7) -0.0331(5) 0.70327(11) 0.0296(4) Uani 1 1 d .
H11A H 0.3772 -0.167 0.7012 0.036 Uiso 1 1 calc R
H11B H 0.4102 0.1501 0.7381 0.036 Uiso 1 1 calc R
C21 C 0.18386(7) 0.2632(5) 0.30144(11) 0.0293(4) Uani 1 1 d .
H21 H 0.1818 0.3395 0.3473 0.035 Uiso 1 1 calc R
C18 C 0.19054(7) 0.0327(5) 0.16780(12) 0.0285(4) Uani 1 1 d .
H18 H 0.1931 -0.049 0.1227 0.034 Uiso 1 1 calc R
C22 C 0.14248(6) 0.3072(4) 0.23498(10) 0.0234(4) Uani 1 1 d .
C20 C 0.22779(7) 0.1076(5) 0.29991(12) 0.0346(5) Uani 1 1 d .
H20 H 0.2559 0.077 0.3451 0.042 Uiso 1 1 calc R
C16 C 0.10021(7) 0.2371(5) 0.10026(12) 0.0304(4) Uani 1 1 d .
H16 H 0.0718 0.3384 0.1086 0.036 Uiso 1 1 calc R
C2 C 0.40945(7) 0.3626(6) 0.43440(12) 0.0365(5) Uani 1 1 d .
N3 N 0.15430(7) -0.1145(6) -0.02775(11) 0.0509(6) Uani 1 1 d .
C1 C 0.37482(7) 0.5182(6) 0.36975(13) 0.0396(5) Uani 1 1 d .
C9 C 0.31809(7) 0.3165(5) 0.61631(11) 0.0316(4) Uani 1 1 d .
H9 H 0.3196 0.244 0.6642 0.038 Uiso 1 1 calc R
C15 C 0.09216(7) 0.1611(5) 0.02843(11) 0.0331(5) Uani 1 1 d .
C7 C 0.27177(7) 0.5914(5) 0.50061(13) 0.0351(5) Uani 1 1 d .
H7 H 0.2418 0.7019 0.4697 0.042 Uiso 1 1 calc R
C4 C 0.40052(7) 0.2956(5) 0.49838(12) 0.0336(5) Uani 1 1 d .
H4 H 0.4278 0.1844 0.535 0.04 Uiso 1 1 calc R
C19 C 0.23155(7) -0.0044(6) 0.23370(12) 0.0334(5) Uani 1 1 d .
H19 H 0.2623 -0.1068 0.2336 0.04 Uiso 1 1 calc R
N1 N 0.34918(7) 0.6470(7) 0.31661(12) 0.0631(7) Uani 1 1 d .
C3 C 0.45807(9) 0.2710(8) 0.42780(13) 0.0535(7) Uani 1 1 d .
C14 C 0.04315(8) 0.2301(7) -0.02813(13) 0.0481(6) Uani 1 1 d .
N2 N 0.49595(9) 0.1997(8) 0.42139(13) 0.0760(9) Uani 1 1 d .
C24 C 0.04449(6) 0.7922(4) 0.27394(11) 0.0276(4) Uani 1 1 d .
H24A H 0.0438 0.9268 0.3166 0.033 Uiso 1 1 calc R
H24B H 0.044 0.9407 0.2329 0.033 Uiso 1 1 calc R
C8 C 0.27510(7) 0.4871(6) 0.57088(12) 0.0343(5) Uani 1 1 d .
H8 H 0.2476 0.5325 0.5886 0.041 Uiso 1 1 calc R
N4 N 0.00434(9) 0.2827(7) -0.07390(12) 0.0713(8) Uani 1 1 d .

loop_
_atom_site_aniso_label
_atom_site_aniso_U_11
_atom_site_aniso_U_22
_atom_site_aniso_U_33
_atom_site_aniso_U_23
_atom_site_aniso_U_13
_atom_site_aniso_U_12
O1 0.0279(7) 0.0415(8) 0.0197(7) 0.0012(6) 0.0083(6) 0.0015(6)
O4 0.0223(8) 0.0230(9) 0.0351(10) 0 0.0132(8) 0
O2 0.0192(6) 0.0399(7) 0.0220(7) -0.0015(5) 0.0085(5) 0.0014(5)
O3 0.0303(9) 0.0253(9) 0.0220(9) 0 0.0050(8) 0
C17 0.0204(8) 0.0274(9) 0.0256(10) 0.0028(7) 0.0076(8) 0.0005(7)
C10 0.0256(8) 0.0261(9) 0.0265(10) -0.0070(7) 0.0077(7) -0.0053(7)
C6 0.0252(9) 0.0355(10) 0.0279(10) -0.0004(8) 0.0092(8) 0.0032(8)
C12 0.0427(11) 0.0241(9) 0.0212(9) -0.0002(7) 0.0067(8) -0.0076(8)
C23 0.0276(9) 0.0323(9) 0.0238(9) -0.0041(8) 0.0133(8) -0.0060(7)
C13 0.0276(9) 0.0492(12) 0.0230(11) -0.0021(8) 0.0061(9) 0.0074(9)
C5 0.0254(8) 0.0310(9) 0.0233(9) -0.0039(7) 0.0089(8) -0.0002(7)
C11 0.0346(10) 0.0343(10) 0.0205(9) -0.0035(7) 0.0100(8) -0.0107(8)
C21 0.0266(9) 0.0360(10) 0.0240(10) 0.0015(7) 0.0072(7) -0.0032(8)
C18 0.0244(8) 0.0354(10) 0.0283(11) 0.0021(8) 0.0123(8) 0.0040(7)
C22 0.0189(8) 0.0258(9) 0.0273(9) 0.0029(7) 0.0102(7) -0.0027(6)
C20 0.0242(9) 0.0448(12) 0.0304(11) 0.0083(9) 0.0037(8) 0.0042(8)
C16 0.0249(9) 0.0399(11) 0.0275(10) 0.0033(8) 0.0105(8) 0.0086(8)
C2 0.0289(10) 0.0552(13) 0.0265(10) 0.0084(9) 0.0110(8) 0.0133(9)
N3 0.0318(9) 0.0883(17) 0.0320(10) -0.0125(10) 0.0101(8) 0.0159(10)
C1 0.0255(10) 0.0683(15) 0.0296(12) 0.0141(10) 0.0153(10) 0.0134(10)
C9 0.0308(9) 0.0386(11) 0.0287(10) -0.0101(8) 0.0147(8) -0.0097(8)
C15 0.0258(9) 0.0478(12) 0.0251(10) 0.0001(8) 0.0078(8) 0.0092(8)
C7 0.0249(9) 0.0420(12) 0.0364(12) -0.0066(9) 0.0081(9) 0.0019(8)
C4 0.0294(9) 0.0452(12) 0.0259(10) 0.0068(8) 0.0094(8) 0.0122(8)
C19 0.0203(9) 0.0450(11) 0.0341(11) 0.0067(9) 0.0085(9) 0.0068(8)
N1 0.0385(11) 0.114(2) 0.0400(12) 0.0364(13) 0.0183(10) 0.0293(12)
C3 0.0428(12) 0.0923(19) 0.0291(12) 0.0237(12) 0.0172(11) 0.0301(12)
C14 0.0385(12) 0.0800(17) 0.0270(11) -0.0039(11) 0.0130(10) 0.0227(11)
N2 0.0541(13) 0.146(3) 0.0373(12) 0.0358(14) 0.0275(11) 0.0528(16)
C24 0.0303(9) 0.0240(9) 0.0325(10) -0.0035(7) 0.0159(8) -0.0052(7)
C8 0.0229(9) 0.0431(11) 0.0403(12) -0.0111(9) 0.0152(9) -0.0052(8)
N4 0.0450(11) 0.134(2) 0.0287(11) -0.0032(12) 0.0048(10) 0.0406(14)

loop_
_atom_type_symbol
_atom_type_description
_atom_type_scat_dispersion_real
_atom_type_scat_dispersion_imag
_atom_type_scat_source
C C 0.0181 0.0091 'International Tables Vol C Tables 4.2.6.8 and 6.1.1.4'
H H 0 0 'International Tables Vol C Tables 4.2.6.8 and 6.1.1.4'
N N 0.0311 0.018 'International Tables Vol C Tables 4.2.6.8 and 6.1.1.4'
O O 0.0492 0.0322 'International Tables Vol C Tables 4.2.6.8 and 6.1.1.4'

loop_
_exptl_crystal_face_index_h
_exptl_crystal_face_index_k
_exptl_crystal_face_index_l
_exptl_crystal_face_perp_dist
-2 0 1 0.1080
2 0 -1 0.1202
9 -2 4 0.1067
-7 2 -1 0.0303
1 -2 -5 0.0346
-1 2 5 0.0360
9 0 8 0.1295

loop_
_geom_angle_atom_site_label_1
_geom_angle_atom_site_label_2
_geom_angle_atom_site_label_3
_geom_angle
_geom_angle_site_symmetry_1
_geom_angle_site_symmetry_3
C10 O1 C11 119.66(14) . .
C24 O4 C24 108.33(17) . 2
C22 O2 C23 118.63(14) . .
C12 O3 C12 108.1(2) 2_656 .
C18 C17 C22 117.76(17) . .
C18 C17 C16 124.36(18) . .
C22 C17 C16 117.88(16) . .
O1 C10 C9 124.13(18) . .
O1 C10 C5 116.01(16) . .
C9 C10 C5 119.85(18) . .
C7 C6 C5 121.0(2) . .
C7 C6 H6 119.5 . .
C5 C6 H6 119.5 . .
O3 C12 C11 110.37(15) . .
O3 C12 H12A 109.6 . .
C11 C12 H12A 109.6 . .
O3 C12 H12B 109.6 . .
C11 C12 H12B 109.6 . .
H12A C12 H12B 108.1 . .
O2 C23 C24 107.15(16) . .
O2 C23 H23A 110.3 . .
C24 C23 H23A 110.3 . .
O2 C23 H23B 110.3 . .
C24 C23 H23B 110.3 . .
H23A C23 H23B 108.5 . .
N3 C13 C15 176.3(2) . .
C6 C5 C10 118.85(17) . .
C6 C5 C4 124.63(18) . .
C10 C5 C4 116.52(17) . .
O1 C11 C12 107.43(16) . .
O1 C11 H11A 110.2 . .
C12 C11 H11A 110.2 . .
O1 C11 H11B 110.2 . .
C12 C11 H11B 110.2 . .
H11A C11 H11B 108.5 . .
C20 C21 C22 119.37(18) . .
C20 C21 H21 120.3 . .
C22 C21 H21 120.3 . .
C19 C18 C17 120.90(19) . .
C19 C18 H18 119.6 . .
C17 C18 H18 119.6 . .
O2 C22 C21 123.96(17) . .
O2 C22 C17 115.25(15) . .
C21 C22 C17 120.79(16) . .
C21 C20 C19 121.14(18) . .
C21 C20 H20 119.4 . .
C19 C20 H20 119.4 . .
C15 C16 C17 130.76(18) . .
C15 C16 H16 114.6 . .
C17 C16 H16 114.6 . .
C4 C2 C1 126.54(19) . .
C4 C2 C3 119.37(19) . .
C1 C2 C3 114.09(19) . .
N1 C1 C2 176.4(2) . .
C10 C9 C8 119.57(19) . .
C10 C9 H9 120.2 . .
C8 C9 H9 120.2 . .
C16 C15 C13 127.05(17) . .
C16 C15 C14 120.03(18) . .
C13 C15 C14 112.91(18) . .
C6 C7 C8 119.5(2) . .
C6 C7 H7 120.3 . .
C8 C7 H7 120.3 . .
C2 C4 C5 130.65(19) . .
C2 C4 H4 114.7 . .
C5 C4 H4 114.7 . .
C18 C19 C20 120.03(18) . .
C18 C19 H19 120 . .
C20 C19 H19 120 . .
N2 C3 C2 178.9(3) . .
N4 C14 C15 179.0(2) . .
O4 C24 C23 111.12(14) . .
O4 C24 H24A 109.4 . .
C23 C24 H24A 109.4 . .
O4 C24 H24B 109.4 . .
C23 C24 H24B 109.4 . .
H24A C24 H24B 108 . .
C7 C8 C9 121.19(19) . .
C7 C8 H8 119.4 . .
C9 C8 H8 119.4 . .

loop_
_geom_bond_atom_site_label_1
_geom_bond_atom_site_label_2
_geom_bond_distance
_geom_bond_site_symmetry_2
O1 C10 1.354(2) .
O1 C11 1.433(2) .
O4 C24 1.4239(19) .
O4 C24 1.4239(19) 2
O2 C22 1.359(2) .
O2 C23 1.430(2) .
O3 C12 1.423(2) 2_656
O3 C12 1.423(2) .
C17 C18 1.412(2) .
C17 C22 1.416(3) .
C17 C16 1.444(3) .
C10 C9 1.389(3) .
C10 C5 1.413(3) .
C6 C7 1.377(3) .
C6 C5 1.404(3) .
C6 H6 0.95 .
C12 C11 1.500(3) .
C12 H12A 0.99 .
C12 H12B 0.99 .
C23 C24 1.503(2) .
C23 H23A 0.99 .
C23 H23B 0.99 .
C13 N3 1.144(3) .
C13 C15 1.437(3) .
C5 C4 1.447(3) .
C11 H11A 0.99 .
C11 H11B 0.99 .
C21 C20 1.381(3) .
C21 C22 1.397(3) .
C21 H21 0.95 .
C18 C19 1.382(3) .
C18 H18 0.95 .
C20 C19 1.383(3) .
C20 H20 0.95 .
C16 C15 1.349(3) .
C16 H16 0.95 .
C2 C4 1.356(3) .
C2 C1 1.427(3) .
C2 C3 1.442(3) .
C1 N1 1.148(3) .
C9 C8 1.395(3) .
C9 H9 0.95 .
C15 C14 1.440(3) .
C7 C8 1.382(3) .
C7 H7 0.95 .
C4 H4 0.95 .
C19 H19 0.95 .
C3 N2 1.133(3) .
C14 N4 1.147(3) .
C24 H24A 0.99 .
C24 H24B 0.99 .
C8 H8 0.95 .

loop_
_geom_hbond_atom_site_label_D
_geom_hbond_atom_site_label_H
_geom_hbond_atom_site_label_A
_geom_hbond_distance_DH
_geom_hbond_distance_HA
_geom_hbond_distance_DA
_geom_hbond_angle_DHA
_geom_hbond_site_symmetry_A
C4 H4 N2 0.95 2.53 3.413(3) 154.2 3_656
C16 H16 N4 0.95 2.51 3.389(3) 153.1 3_565
C19 H19 N1 0.95 2.58 3.402(3) 144.5 1_545
